data_4314517
loop_
_publ_author_name
'Swarup Chattopadhyay'
'Tapash Deb'
'Jeffrey L. Petersen'
'Victor G. Young'
'Michael P. Jensen'

_publ_section_title
;
 Steric Titration of Arylthiolate Coordination Modes at Pseudotetrahedral
 Nickel(II) Centers
;
_journal_name_full 'Inorganic Chemistry'
_journal_page_first 457
_journal_page_last 467
_journal_paper_doi 10.1021/ic901347p
_journal_volume 49
_journal_year 2010
_chemical_formula_moiety 'C33 H35 B N6 Ni S, 2(C4 H8 O)'
_chemical_formula_sum 'C41 H51 B N6 Ni O2 S'
_chemical_formula_weight 761.46
_chemical_name_common 08066a
_chemical_name_systematic
; 
 ? 
;
_space_group_IT_number 62
_symmetry_cell_setting orthorhombic
_symmetry_space_group_name_Hall '-P 2ac 2n'
_symmetry_space_group_name_H-M 'P n m a'
_atom_sites_solution_hydrogens geom
_atom_sites_solution_primary direct
_atom_sites_solution_secondary difmap
_audit_creation_method SHELXL-97
_cell_angle_alpha 90.00
_cell_angle_beta 90.00
_cell_angle_gamma 90.00
_cell_formula_units_Z 4
_cell_length_a 15.9841(19)
_cell_length_b 23.499(3)
_cell_length_c 10.6851(13)
_cell_measurement_reflns_used 2761
_cell_measurement_temperature 123(2)
_cell_measurement_theta_max 27.46
_cell_measurement_theta_min 2.29
_cell_volume 4013.4(9)
_computing_cell_refinement 'Bruker SMART'
_computing_data_collection 'Bruker SMART'
_computing_data_reduction 'Bruker SAINT'
_computing_molecular_graphics 'Bruker SHELXTL'
_computing_publication_material 'Bruker SHELXTL'
_computing_structure_refinement 'Bruker SHELXTL'
_computing_structure_solution 'Bruker SHELXTL'
_diffrn_ambient_temperature 123(2)
_diffrn_measured_fraction_theta_full 0.998
_diffrn_measured_fraction_theta_max 0.998
_diffrn_measurement_device_type 'CCD area detector'
_diffrn_measurement_method 'phi and omega scans'
_diffrn_radiation_monochromator graphite
_diffrn_radiation_source 'sealed tube'
_diffrn_radiation_type MoK\a
_diffrn_radiation_wavelength 0.71073
_diffrn_reflns_av_R_equivalents 0.0323
_diffrn_reflns_av_sigmaI/netI 0.0162
_diffrn_reflns_limit_h_max 20
_diffrn_reflns_limit_h_min 0
_diffrn_reflns_limit_k_max 30
_diffrn_reflns_limit_k_min 0
_diffrn_reflns_limit_l_max 13
_diffrn_reflns_limit_l_min 0
_diffrn_reflns_number 46783
_diffrn_reflns_theta_full 27.51
_diffrn_reflns_theta_max 27.51
_diffrn_reflns_theta_min 1.73
_exptl_absorpt_coefficient_mu 0.578
_exptl_absorpt_correction_T_max 0.8458
_exptl_absorpt_correction_T_min 0.8234
_exptl_absorpt_correction_type multi-scan
_exptl_absorpt_process_details 'SADABS (Sheldrick, 2003)'
_exptl_crystal_colour Orange
_exptl_crystal_density_diffrn 1.260
_exptl_crystal_density_method 'not measured'
_exptl_crystal_description Block
_exptl_crystal_F_000 1616
_exptl_crystal_size_max 0.35
_exptl_crystal_size_mid 0.30
_exptl_crystal_size_min 0.30
_refine_diff_density_max 0.492
_refine_diff_density_min -0.430
_refine_diff_density_rms 0.059
_refine_ls_extinction_method none
_refine_ls_goodness_of_fit_ref 1.122
_refine_ls_hydrogen_treatment constr
_refine_ls_matrix_type full
_refine_ls_number_parameters 291
_refine_ls_number_reflns 4718
_refine_ls_number_restraints 42
_refine_ls_restrained_S_all 1.144
_refine_ls_R_factor_all 0.0411
_refine_ls_R_factor_gt 0.0352
_refine_ls_shift/su_max 0.001
_refine_ls_shift/su_mean 0.000
_refine_ls_structure_factor_coef Fsqd
_refine_ls_weighting_details 'calc w=1/[\s^2^(Fo^2^)+(0.0592P)^2^+1.7645P] where P=(Fo^2^+2Fc^2^)/3'
_refine_ls_weighting_scheme calc
_refine_ls_wR_factor_gt 0.1002
_refine_ls_wR_factor_ref 0.1042
_reflns_number_gt 4062
_reflns_number_total 4718
_reflns_threshold_expression >2sigma(I)
_cod_data_source_file ic901347p_si_001.cif
_cod_data_source_block 08066a
_cod_depositor_comments
;
The following automatic conversions were performed:

'_symmetry_cell_setting' value 'Orthorhombic' changed to
'orthorhombic' according to the built-in table from CIF Core
dictionary named 'cif_core.dic' version 2.4.1 from
2010-06-29.

'_exptl_absorpt_correction_type' value 'Multi-scan'
changed to 'multi-scan' according to the built-in table from CIF Core
dictionary named 'cif_core.dic' version 2.4.1 from 2010-06-29.

Automatic conversion script
Id: cif_fix_values 1646 2011-03-28 12:23:43Z adriana 
;
_cod_original_cell_volume 4013.4(8)
_cod_database_code 4314517

loop_
_symmetry_equiv_pos_as_xyz
'x, y, z'
'-x+1/2, -y, z+1/2'
'-x, y+1/2, -z'
'x+1/2, -y+1/2, -z+1/2'
'-x, -y, -z'
'x-1/2, y, -z-1/2'
'x, -y-1/2, z'
'-x-1/2, y-1/2, z-1/2'

loop_
_atom_site_label
_atom_site_type_symbol
_atom_site_fract_x
_atom_site_fract_y
_atom_site_fract_z
_atom_site_U_iso_or_equiv
_atom_site_adp_type
_atom_site_occupancy
_atom_site_symmetry_multiplicity
_atom_site_calc_flag
_atom_site_refinement_flags
_atom_site_disorder_assembly
_atom_site_disorder_group
Ni1 Ni 0.429623(17) 0.2500 0.44324(2) 0.01659(10) Uani 1 2 d S . .
B1 B 0.29560(16) 0.2500 0.2431(2) 0.0214(5) Uani 1 2 d S . .
H1A H 0.2463 0.2500 0.1686 0.026 Uiso 1 2 calc SR . .
N1 N 0.25544(11) 0.2500 0.37417(17) 0.0205(4) Uani 1 2 d S . .
N2 N 0.30659(12) 0.2500 0.47803(18) 0.0212(4) Uani 1 2 d S . .
C1 C 0.10311(15) 0.2500 0.3200(2) 0.0329(6) Uani 1 2 d S . .
H1B H 0.0857 0.2893 0.3034 0.049 Uiso 0.50 1 calc PR . .
H1C H 0.0562 0.2288 0.3561 0.049 Uiso 0.50 1 calc PR . .
H1D H 0.1205 0.2319 0.2415 0.049 Uiso 0.50 1 calc PR . .
C2 C 0.17469(14) 0.2500 0.4100(2) 0.0228(5) Uani 1 2 d S . .
C3 C 0.17316(15) 0.2500 0.5397(2) 0.0259(5) Uani 1 2 d S . .
H3A H 0.1250 0.2500 0.5919 0.031 Uiso 1 2 calc SR . .
C4 C 0.25645(14) 0.2500 0.5781(2) 0.0220(4) Uani 1 2 d S . .
C5 C 0.28986(16) 0.2500 0.7085(2) 0.0327(6) Uani 1 2 d S . .
H5A H 0.3086 0.2884 0.7305 0.049 Uiso 0.50 1 calc PR . .
H5B H 0.3371 0.2236 0.7142 0.049 Uiso 0.50 1 calc PR . .
H5C H 0.2458 0.2380 0.7665 0.049 Uiso 0.50 1 calc PR . .
N3 N 0.35116(8) 0.30369(6) 0.23260(12) 0.0205(3) Uani 1 1 d . . .
N4 N 0.41610(8) 0.31109(6) 0.31522(12) 0.0196(3) Uani 1 1 d . . .
C6 C 0.28189(12) 0.35444(9) 0.05451(16) 0.0330(4) Uani 1 1 d . . .
H6A H 0.2863 0.3220 -0.0029 0.049 Uiso 1 1 calc R . .
H6B H 0.2908 0.3899 0.0081 0.049 Uiso 1 1 calc R . .
H6C H 0.2261 0.3549 0.0926 0.049 Uiso 1 1 calc R . .
C7 C 0.34675(10) 0.34906(7) 0.15483(15) 0.0244(3) Uani 1 1 d . . .
C8 C 0.41023(11) 0.38594(7) 0.18711(16) 0.0274(4) Uani 1 1 d . . .
H8A H 0.4229 0.4214 0.1487 0.033 Uiso 1 1 calc R . .
C9 C 0.45232(10) 0.36079(7) 0.28778(15) 0.0224(3) Uani 1 1 d . . .
C10 C 0.52577(11) 0.38228(7) 0.36024(17) 0.0278(4) Uani 1 1 d . . .
H10A H 0.5588 0.3500 0.3906 0.042 Uiso 1 1 calc R . .
H10B H 0.5061 0.4048 0.4316 0.042 Uiso 1 1 calc R . .
H10C H 0.5606 0.4062 0.3060 0.042 Uiso 1 1 calc R . .
S1 S 0.55288(3) 0.2500 0.54665(5) 0.01803(13) Uani 1 2 d S . .
C11 C 0.51621(13) 0.2500 0.70442(19) 0.0184(4) Uani 1 2 d S . .
C12 C 0.50060(9) 0.30182(6) 0.76830(14) 0.0201(3) Uani 1 1 d . . .
C13 C 0.46536(10) 0.30077(7) 0.88808(15) 0.0242(3) Uani 1 1 d . . .
H13A H 0.4542 0.3357 0.9298 0.029 Uiso 1 1 calc R . .
C14 C 0.44648(15) 0.2500 0.9470(2) 0.0256(5) Uani 1 2 d S . .
H14A H 0.4208 0.2500 1.0272 0.031 Uiso 1 2 calc SR . .
C15 C 0.52183(10) 0.35874(7) 0.71615(15) 0.0222(3) Uani 1 1 d . . .
C16 C 0.46137(12) 0.40162(8) 0.71201(18) 0.0321(4) Uani 1 1 d . . .
H16A H 0.4053 0.3931 0.7348 0.039 Uiso 1 1 calc R . .
C17 C 0.48211(13) 0.45658(8) 0.6750(2) 0.0398(5) Uani 1 1 d . . .
H17A H 0.4401 0.4851 0.6714 0.048 Uiso 1 1 calc R . .
C18 C 0.56349(13) 0.46974(8) 0.6437(2) 0.0363(4) Uani 1 1 d . . .
H18A H 0.5778 0.5075 0.6199 0.044 Uiso 1 1 calc R . .
C19 C 0.62457(12) 0.42765(7) 0.64703(17) 0.0303(4) Uani 1 1 d . . .
H19A H 0.6807 0.4365 0.6252 0.036 Uiso 1 1 calc R . .
C20 C 0.60354(11) 0.37258(7) 0.68223(16) 0.0254(3) Uani 1 1 d . . .
H20A H 0.6455 0.3439 0.6832 0.030 Uiso 1 1 calc R . .
O1 O 0.3086(2) 0.50186(13) -0.0060(6) 0.0974(16) Uani 0.684(5) 1 d PDU A 1
C21 C 0.2501(3) 0.5322(2) 0.0598(4) 0.0782(16) Uani 0.684(5) 1 d PD A 1
H21A H 0.2628 0.5309 0.1504 0.094 Uiso 0.684(5) 1 calc PR A 1
H21B H 0.1937 0.5160 0.0461 0.094 Uiso 0.684(5) 1 calc PR A 1
C22 C 0.2536(5) 0.5910(3) 0.0141(7) 0.105(3) Uani 0.684(5) 1 d PDU A 1
H22A H 0.2548 0.6183 0.0847 0.126 Uiso 0.684(5) 1 calc PR A 1
H22B H 0.2048 0.5997 -0.0398 0.126 Uiso 0.684(5) 1 calc PR A 1
C23 C 0.3328(7) 0.5933(3) -0.0587(15) 0.181(5) Uani 0.684(5) 1 d PD A 1
H23A H 0.3216 0.5960 -0.1496 0.217 Uiso 0.684(5) 1 calc PR A 1
H23B H 0.3676 0.6261 -0.0328 0.217 Uiso 0.684(5) 1 calc PR A 1
C24 C 0.3735(5) 0.5389(4) -0.0267(15) 0.1147(16) Uani 0.684(5) 1 d PD A 1
H24A H 0.4091 0.5255 -0.0965 0.138 Uiso 0.684(5) 1 calc PR A 1
H24B H 0.4084 0.5430 0.0492 0.138 Uiso 0.684(5) 1 calc PR A 1
O1' O 0.3247(7) 0.5158(6) -0.1198(11) 0.131(4) Uani 0.316(5) 1 d PDU A 2
C21' C 0.2721(7) 0.5506(4) -0.1629(11) 0.086(4) Uani 0.316(5) 1 d PD A 2
H21C H 0.2187 0.5313 -0.1827 0.104 Uiso 0.316(5) 1 calc PR A 2
H21D H 0.2937 0.5692 -0.2396 0.104 Uiso 0.316(5) 1 calc PR A 2
C22' C 0.2607(14) 0.5922(7) -0.0626(19) 0.132(9) Uani 0.316(5) 1 d PDU A 2
H22C H 0.2261 0.5772 0.0069 0.158 Uiso 0.316(5) 1 calc PR A 2
H22D H 0.2373 0.6286 -0.0932 0.158 Uiso 0.316(5) 1 calc PR A 2
C23' C 0.3502(16) 0.5968(8) -0.029(3) 0.181(5) Uani 0.316(5) 1 d PD A 2
H23C H 0.3578 0.6151 0.0538 0.217 Uiso 0.316(5) 1 calc PR A 2
H23E H 0.3822 0.6180 -0.0929 0.217 Uiso 0.316(5) 1 calc PR A 2
C24' C 0.3747(13) 0.5347(9) -0.026(3) 0.1147(16) Uani 0.316(5) 1 d PD A 2
H24E H 0.4348 0.5290 -0.0444 0.138 Uiso 0.316(5) 1 calc PR A 2
H24C H 0.3608 0.5166 0.0555 0.138 Uiso 0.316(5) 1 calc PR A 2

loop_
_atom_site_aniso_label
_atom_site_aniso_U_11
_atom_site_aniso_U_22
_atom_site_aniso_U_33
_atom_site_aniso_U_23
_atom_site_aniso_U_13
_atom_site_aniso_U_12
Ni1 0.01593(15) 0.01762(15) 0.01621(15) 0.000 -0.00062(10) 0.000
B1 0.0197(11) 0.0261(12) 0.0185(11) 0.000 -0.0008(9) 0.000
N1 0.0172(8) 0.0270(9) 0.0173(9) 0.000 -0.0029(7) 0.000
N2 0.0193(9) 0.0265(10) 0.0177(9) 0.000 -0.0018(7) 0.000
C1 0.0203(11) 0.0517(16) 0.0267(12) 0.000 -0.0029(10) 0.000
C2 0.0189(10) 0.0269(11) 0.0226(11) 0.000 0.0002(9) 0.000
C3 0.0181(11) 0.0375(13) 0.0221(11) 0.000 0.0011(8) 0.000
C4 0.0197(11) 0.0267(11) 0.0195(10) 0.000 -0.0001(8) 0.000
C5 0.0222(12) 0.0565(17) 0.0193(11) 0.000 -0.0007(9) 0.000
N3 0.0209(6) 0.0237(6) 0.0169(6) 0.0017(5) -0.0011(5) 0.0023(5)
N4 0.0194(6) 0.0203(6) 0.0190(6) 0.0005(5) -0.0005(5) 0.0007(5)
C6 0.0343(10) 0.0376(10) 0.0270(9) 0.0084(7) -0.0049(7) 0.0065(8)
C7 0.0278(8) 0.0252(8) 0.0202(7) 0.0024(6) 0.0020(6) 0.0079(6)
C8 0.0351(9) 0.0211(8) 0.0261(8) 0.0050(6) 0.0004(7) 0.0031(7)
C9 0.0276(8) 0.0183(7) 0.0215(8) 0.0005(6) 0.0033(6) 0.0017(6)
C10 0.0330(9) 0.0208(8) 0.0297(9) 0.0024(6) -0.0030(7) -0.0054(7)
S1 0.0173(3) 0.0208(3) 0.0159(3) 0.000 -0.00031(18) 0.000
C11 0.0160(9) 0.0226(10) 0.0167(10) 0.000 -0.0014(8) 0.000
C12 0.0166(7) 0.0228(7) 0.0208(7) -0.0016(6) -0.0024(6) 0.0006(6)
C13 0.0215(7) 0.0293(8) 0.0217(8) -0.0053(6) -0.0001(6) 0.0009(6)
C14 0.0204(11) 0.0382(13) 0.0182(11) 0.000 0.0002(8) 0.000
C15 0.0254(8) 0.0208(7) 0.0204(7) -0.0046(6) -0.0004(6) -0.0004(6)
C16 0.0304(9) 0.0255(8) 0.0404(10) -0.0004(7) 0.0070(8) 0.0032(7)
C17 0.0435(11) 0.0236(9) 0.0525(12) -0.0002(8) 0.0086(9) 0.0085(8)
C18 0.0487(11) 0.0191(8) 0.0411(11) -0.0035(7) 0.0080(9) -0.0038(7)
C19 0.0335(9) 0.0262(8) 0.0311(9) -0.0052(7) 0.0052(7) -0.0061(7)
C20 0.0257(8) 0.0238(8) 0.0266(8) -0.0046(6) 0.0013(7) -0.0008(6)
O1 0.083(3) 0.0436(17) 0.166(5) 0.011(2) 0.027(3) -0.0039(15)
C21 0.075(3) 0.103(4) 0.057(3) -0.019(2) 0.004(2) -0.032(3)
C22 0.114(5) 0.074(4) 0.127(6) -0.036(4) 0.014(5) 0.012(4)
C23 0.289(11) 0.064(3) 0.190(10) 0.016(4) 0.144(8) 0.007(5)
C24 0.108(4) 0.113(4) 0.124(4) 0.007(3) 0.012(3) 0.021(3)
O1' 0.088(6) 0.213(12) 0.093(7) -0.020(8) -0.015(6) 0.067(7)
C21' 0.076(7) 0.073(7) 0.111(9) 0.021(7) -0.017(6) -0.018(6)
C22' 0.164(16) 0.073(9) 0.158(17) -0.029(10) -0.106(15) 0.070(10)
C23' 0.289(11) 0.064(3) 0.190(10) 0.016(4) 0.144(8) 0.007(5)
C24' 0.108(4) 0.113(4) 0.124(4) 0.007(3) 0.012(3) 0.021(3)

loop_
_atom_type_symbol
_atom_type_description
_atom_type_scat_dispersion_real
_atom_type_scat_dispersion_imag
_atom_type_scat_source
C C 0.0033 0.0016 'International Tables Vol C Tables 4.2.6.8 and 6.1.1.4'
H H 0.0000 0.0000 'International Tables Vol C Tables 4.2.6.8 and 6.1.1.4'
B B 0.0013 0.0007 'International Tables Vol C Tables 4.2.6.8 and 6.1.1.4'
N N 0.0061 0.0033 'International Tables Vol C Tables 4.2.6.8 and 6.1.1.4'
O O 0.0106 0.0060 'International Tables Vol C Tables 4.2.6.8 and 6.1.1.4'
S S 0.1246 0.1234 'International Tables Vol C Tables 4.2.6.8 and 6.1.1.4'
Ni Ni 0.3393 1.1124 'International Tables Vol C Tables 4.2.6.8 and 6.1.1.4'

loop_
_geom_angle_atom_site_label_1
_geom_angle_atom_site_label_2
_geom_angle_atom_site_label_3
_geom_angle
_geom_angle_site_symmetry_1
_geom_angle_site_symmetry_3
_geom_angle_publ_flag
N4 Ni1 N4 92.06(8) . 7_565 ?
N4 Ni1 N2 91.20(5) . . ?
N4 Ni1 N2 91.20(5) 7_565 . ?
N4 Ni1 S1 115.47(4) . . ?
N4 Ni1 S1 115.46(4) 7_565 . ?
N2 Ni1 S1 140.01(6) . . ?
N1 B1 N3 107.76(12) . . ?
N1 B1 N3 107.76(12) . 7_565 ?
N3 B1 N3 109.29(18) . 7_565 ?
N1 B1 H1A 110.6 . . ?
N3 B1 H1A 110.6 . . ?
N3 B1 H1A 110.6 7_565 . ?
C2 N1 N2 109.88(18) . . ?
C2 N1 B1 131.12(19) . . ?
N2 N1 B1 119.00(17) . . ?
C4 N2 N1 106.76(18) . . ?
C4 N2 Ni1 137.57(16) . . ?
N1 N2 Ni1 115.67(14) . . ?
C2 C1 H1B 109.5 . . ?
C2 C1 H1C 109.5 . . ?
H1B C1 H1C 109.5 . . ?
C2 C1 H1D 109.5 . . ?
H1B C1 H1D 109.5 . . ?
H1C C1 H1D 109.5 . . ?
N1 C2 C3 107.5(2) . . ?
N1 C2 C1 123.5(2) . . ?
C3 C2 C1 129.0(2) . . ?
C2 C3 C4 106.1(2) . . ?
C2 C3 H3A 126.9 . . ?
C4 C3 H3A 126.9 . . ?
N2 C4 C3 109.8(2) . . ?
N2 C4 C5 122.2(2) . . ?
C3 C4 C5 128.1(2) . . ?
C4 C5 H5A 109.5 . . ?
C4 C5 H5B 109.5 . . ?
H5A C5 H5B 109.5 . . ?
C4 C5 H5C 109.5 . . ?
H5A C5 H5C 109.5 . . ?
H5B C5 H5C 109.5 . . ?
C7 N3 N4 109.52(13) . . ?
C7 N3 B1 131.08(15) . . ?
N4 N3 B1 119.37(14) . . ?
C9 N4 N3 107.28(13) . . ?
C9 N4 Ni1 137.11(11) . . ?
N3 N4 Ni1 115.56(10) . . ?
C7 C6 H6A 109.5 . . ?
C7 C6 H6B 109.5 . . ?
H6A C6 H6B 109.5 . . ?
C7 C6 H6C 109.5 . . ?
H6A C6 H6C 109.5 . . ?
H6B C6 H6C 109.5 . . ?
N3 C7 C8 107.66(14) . . ?
N3 C7 C6 122.83(16) . . ?
C8 C7 C6 129.51(16) . . ?
C7 C8 C9 106.30(15) . . ?
C7 C8 H8A 126.8 . . ?
C9 C8 H8A 126.8 . . ?
N4 C9 C8 109.24(15) . . ?
N4 C9 C10 121.48(14) . . ?
C8 C9 C10 129.29(15) . . ?
C9 C10 H10A 109.5 . . ?
C9 C10 H10B 109.5 . . ?
H10A C10 H10B 109.5 . . ?
C9 C10 H10C 109.5 . . ?
H10A C10 H10C 109.5 . . ?
H10B C10 H10C 109.5 . . ?
C11 S1 Ni1 100.11(7) . . ?
C12 C11 C12 118.34(19) . 7_565 ?
C12 C11 S1 120.82(10) . . ?
C12 C11 S1 120.82(10) 7_565 . ?
C13 C12 C11 119.75(15) . . ?
C13 C12 C15 116.76(14) . . ?
C11 C12 C15 123.47(14) . . ?
C14 C13 C12 121.33(16) . . ?
C14 C13 H13A 119.3 . . ?
C12 C13 H13A 119.3 . . ?
C13 C14 C13 119.3(2) 7_565 . ?
C13 C14 H14A 120.3 7_565 . ?
C13 C14 H14A 120.3 . . ?
C20 C15 C16 118.14(15) . . ?
C20 C15 C12 121.39(14) . . ?
C16 C15 C12 120.16(15) . . ?
C17 C16 C15 120.93(17) . . ?
C17 C16 H16A 119.5 . . ?
C15 C16 H16A 119.5 . . ?
C18 C17 C16 120.16(18) . . ?
C18 C17 H17A 119.9 . . ?
C16 C17 H17A 119.9 . . ?
C17 C18 C19 119.79(17) . . ?
C17 C18 H18A 120.1 . . ?
C19 C18 H18A 120.1 . . ?
C20 C19 C18 119.99(17) . . ?
C20 C19 H19A 120.0 . . ?
C18 C19 H19A 120.0 . . ?
C19 C20 C15 120.97(16) . . ?
C19 C20 H20A 119.5 . . ?
C15 C20 H20A 119.5 . . ?
C21 O1 C24 105.6(6) . . ?
O1 C21 C22 107.1(4) . . ?
O1 C21 H21A 110.3 . . ?
C22 C21 H21A 110.3 . . ?
O1 C21 H21B 110.3 . . ?
C22 C21 H21B 110.3 . . ?
H21A C21 H21B 108.5 . . ?
C21 C22 C23 103.9(4) . . ?
C21 C22 H22A 111.0 . . ?
C23 C22 H22A 111.0 . . ?
C21 C22 H22B 111.0 . . ?
C23 C22 H22B 111.0 . . ?
H22A C22 H22B 109.0 . . ?
C24 C23 C22 102.9(5) . . ?
C24 C23 H23A 111.2 . . ?
C22 C23 H23A 111.2 . . ?
C24 C23 H23B 111.2 . . ?
C22 C23 H23B 111.2 . . ?
H23A C23 H23B 109.1 . . ?
O1 C24 C23 104.8(5) . . ?
O1 C24 H24A 110.8 . . ?
C23 C24 H24A 110.8 . . ?
O1 C24 H24B 110.8 . . ?
C23 C24 H24B 110.8 . . ?
H24A C24 H24B 108.9 . . ?
C21' O1' C24' 116.9(13) . . ?
O1' C21' C22' 104.4(9) . . ?
O1' C21' H21C 110.9 . . ?
C22' C21' H21C 110.9 . . ?
O1' C21' H21D 110.9 . . ?
C22' C21' H21D 110.9 . . ?
H21C C21' H21D 108.9 . . ?
C21' C22' C23' 96.1(14) . . ?
C21' C22' H22C 112.5 . . ?
C23' C22' H22C 112.5 . . ?
C21' C22' H22D 112.5 . . ?
C23' C22' H22D 112.5 . . ?
H22C C22' H22D 110.0 . . ?
C22' C23' C24' 100.7(12) . . ?
C22' C23' H23C 111.6 . . ?
C24' C23' H23C 111.6 . . ?
C22' C23' H23E 111.6 . . ?
C24' C23' H23E 111.6 . . ?
H23C C23' H23E 109.4 . . ?
O1' C24' C23' 98.3(15) . . ?
O1' C24' H24E 112.1 . . ?
C23' C24' H24E 112.1 . . ?
O1' C24' H24C 112.1 . . ?
C23' C24' H24C 112.1 . . ?
H24E C24' H24C 109.7 . . ?

loop_
_geom_bond_atom_site_label_1
_geom_bond_atom_site_label_2
_geom_bond_distance
_geom_bond_site_symmetry_2
_geom_bond_publ_flag
Ni1 N4 1.9946(13) . ?
Ni1 N4 1.9947(13) 7_565 ?
Ni1 N2 2.0014(19) . ?
Ni1 S1 2.2589(6) . ?
B1 N1 1.541(3) . ?
B1 N3 1.547(2) . ?
B1 N3 1.547(2) 7_565 ?
B1 H1A 1.1200 . ?
N1 C2 1.346(3) . ?
N1 N2 1.378(3) . ?
N2 C4 1.336(3) . ?
C1 C2 1.494(3) . ?
C1 H1B 0.9800 . ?
C1 H1C 0.9800 . ?
C1 H1D 0.9800 . ?
C2 C3 1.387(3) . ?
C3 C4 1.393(3) . ?
C3 H3A 0.9500 . ?
C4 C5 1.493(3) . ?
C5 H5A 0.9800 . ?
C5 H5B 0.9800 . ?
C5 H5C 0.9800 . ?
N3 C7 1.354(2) . ?
N3 N4 1.3738(18) . ?
N4 C9 1.336(2) . ?
C6 C7 1.497(2) . ?
C6 H6A 0.9800 . ?
C6 H6B 0.9800 . ?
C6 H6C 0.9800 . ?
C7 C8 1.378(2) . ?
C8 C9 1.400(2) . ?
C8 H8A 0.9500 . ?
C9 C10 1.494(2) . ?
C10 H10A 0.9800 . ?
C10 H10B 0.9800 . ?
C10 H10C 0.9800 . ?
S1 C11 1.785(2) . ?
C11 C12 1.4180(18) . ?
C11 C12 1.4180(18) 7_565 ?
C12 C13 1.399(2) . ?
C12 C15 1.488(2) . ?
C13 C14 1.382(2) . ?
C13 H13A 0.9500 . ?
C14 C13 1.382(2) 7_565 ?
C14 H14A 0.9500 . ?
C15 C20 1.394(2) . ?
C15 C16 1.397(2) . ?
C16 C17 1.391(3) . ?
C16 H16A 0.9500 . ?
C17 C18 1.378(3) . ?
C17 H17A 0.9500 . ?
C18 C19 1.390(3) . ?
C18 H18A 0.9500 . ?
C19 C20 1.389(2) . ?
C19 H19A 0.9500 . ?
C20 H20A 0.9500 . ?
O1 C21 1.370(6) . ?
O1 C24 1.371(7) . ?
C21 C22 1.467(7) . ?
C21 H21A 0.9900 . ?
C21 H21B 0.9900 . ?
C22 C23 1.487(13) . ?
C22 H22A 0.9900 . ?
C22 H22B 0.9900 . ?
C23 C24 1.474(7) . ?
C23 H23A 0.9900 . ?
C23 H23B 0.9900 . ?
C24 H24A 0.9900 . ?
C24 H24B 0.9900 . ?
O1' C21' 1.260(11) . ?
O1' C24' 1.359(17) . ?
C21' C22' 1.461(14) . ?
C21' H21C 0.9900 . ?
C21' H21D 0.9900 . ?
C22' C23' 1.479(18) . ?
C22' H22C 0.9900 . ?
C22' H22D 0.9900 . ?
C23' C24' 1.511(14) . ?
C23' H23C 0.9900 . ?
C23' H23E 0.9900 . ?
C24' H24E 0.9900 . ?
C24' H24C 0.9900 . ?

loop_
_geom_torsion_atom_site_label_1
_geom_torsion_atom_site_label_2
_geom_torsion_atom_site_label_3
_geom_torsion_atom_site_label_4
_geom_torsion
_geom_torsion_site_symmetry_1
_geom_torsion_site_symmetry_2
_geom_torsion_site_symmetry_3
_geom_torsion_site_symmetry_4
_geom_torsion_publ_flag
N3 B1 N1 C2 121.08(12) . . . . ?
N3 B1 N1 C2 -121.08(12) 7_565 . . . ?
N3 B1 N1 N2 -58.92(12) . . . . ?
N3 B1 N1 N2 58.92(12) 7_565 . . . ?
C2 N1 N2 C4 0.0 . . . . ?
B1 N1 N2 C4 180.0 . . . . ?
C2 N1 N2 Ni1 180.0 . . . . ?
B1 N1 N2 Ni1 0.0 . . . . ?
N4 Ni1 N2 C4 -133.96(4) . . . . ?
N4 Ni1 N2 C4 133.96(4) 7_565 . . . ?
S1 Ni1 N2 C4 0.0 . . . . ?
N4 Ni1 N2 N1 46.04(4) . . . . ?
N4 Ni1 N2 N1 -46.04(4) 7_565 . . . ?
S1 Ni1 N2 N1 180.0 . . . . ?
N2 N1 C2 C3 0.0 . . . . ?
B1 N1 C2 C3 180.0 . . . . ?
N2 N1 C2 C1 180.0 . . . . ?
B1 N1 C2 C1 0.0 . . . . ?
N1 C2 C3 C4 0.0 . . . . ?
C1 C2 C3 C4 180.0 . . . . ?
N1 N2 C4 C3 0.0 . . . . ?
Ni1 N2 C4 C3 180.0 . . . . ?
N1 N2 C4 C5 180.0 . . . . ?
Ni1 N2 C4 C5 0.0 . . . . ?
C2 C3 C4 N2 0.0 . . . . ?
C2 C3 C4 C5 180.0 . . . . ?
N1 B1 N3 C7 -117.90(19) . . . . ?
N3 B1 N3 C7 125.26(16) 7_565 . . . ?
N1 B1 N3 N4 59.68(19) . . . . ?
N3 B1 N3 N4 -57.2(2) 7_565 . . . ?
C7 N3 N4 C9 -0.56(17) . . . . ?
B1 N3 N4 C9 -178.63(14) . . . . ?
C7 N3 N4 Ni1 177.32(10) . . . . ?
B1 N3 N4 Ni1 -0.75(18) . . . . ?
N4 Ni1 N4 C9 -137.22(14) 7_565 . . . ?
N2 Ni1 N4 C9 131.53(16) . . . . ?
S1 Ni1 N4 C9 -17.65(17) . . . . ?
N4 Ni1 N4 N3 45.75(12) 7_565 . . . ?
N2 Ni1 N4 N3 -45.50(11) . . . . ?
S1 Ni1 N4 N3 165.33(9) . . . . ?
N4 N3 C7 C8 0.55(18) . . . . ?
B1 N3 C7 C8 178.32(17) . . . . ?
N4 N3 C7 C6 -179.30(15) . . . . ?
B1 N3 C7 C6 -1.5(3) . . . . ?
N3 C7 C8 C9 -0.32(18) . . . . ?
C6 C7 C8 C9 179.51(17) . . . . ?
N3 N4 C9 C8 0.35(17) . . . . ?
Ni1 N4 C9 C8 -176.84(12) . . . . ?
N3 N4 C9 C10 179.94(14) . . . . ?
Ni1 N4 C9 C10 2.7(3) . . . . ?
C7 C8 C9 N4 -0.02(19) . . . . ?
C7 C8 C9 C10 -179.57(17) . . . . ?
N4 Ni1 S1 C11 127.14(4) . . . . ?
N4 Ni1 S1 C11 -127.14(4) 7_565 . . . ?
N2 Ni1 S1 C11 0.0 . . . . ?
Ni1 S1 C11 C12 -89.46(15) . . . . ?
Ni1 S1 C11 C12 89.45(15) . . . 7_565 ?
C12 C11 C12 C13 -4.2(3) 7_565 . . . ?
S1 C11 C12 C13 174.71(13) . . . . ?
C12 C11 C12 C15 174.11(11) 7_565 . . . ?
S1 C11 C12 C15 -7.0(2) . . . . ?
C11 C12 C13 C14 1.1(3) . . . . ?
C15 C12 C13 C14 -177.38(17) . . . . ?
C12 C13 C14 C13 2.2(3) . . . 7_565 ?
C13 C12 C15 C20 120.33(17) . . . . ?
C11 C12 C15 C20 -58.0(2) . . . . ?
C13 C12 C15 C16 -53.1(2) . . . . ?
C11 C12 C15 C16 128.49(19) . . . . ?
C20 C15 C16 C17 0.0(3) . . . . ?
C12 C15 C16 C17 173.69(17) . . . . ?
C15 C16 C17 C18 -1.1(3) . . . . ?
C16 C17 C18 C19 1.1(3) . . . . ?
C17 C18 C19 C20 -0.2(3) . . . . ?
C18 C19 C20 C15 -0.8(3) . . . . ?
C16 C15 C20 C19 0.9(2) . . . . ?
C12 C15 C20 C19 -172.67(15) . . . . ?
C24 O1 C21 C22 34.4(9) . . . . ?
O1 C21 C22 C23 -13.7(9) . . . . ?
C21 C22 C23 C24 -10.3(10) . . . . ?
C21 O1 C24 C23 -41.1(11) . . . . ?
C22 C23 C24 O1 31.1(12) . . . . ?
C24' O1' C21' C22' -22(2) . . . . ?
O1' C21' C22' C23' 42(2) . . . . ?
C21' C22' C23' C24' -46(2) . . . . ?
C21' O1' C24' C23' -8(3) . . . . ?
C22' C23' C24' O1' 35(2) . . . . ?
